data_4063634
loop_
_publ_author_name
'Johnson, Samuel A.'
'Mroz, Natalia M.'
'Valdizon, Ren\'e'
'Murray, Scott'

_publ_contact_author 'Samuel A. Johnson'
_publ_section_title
;
 Characterization of Intermediates in the C&#x2212;F Activation of
 Tetrafluorobenzenes using a Reactive Ni(PEt3)2Synthon: Combined
 Computational and Experimental Investigation
;
_journal_issue 3
_journal_name_full Organometallics
_journal_page_first 441
_journal_paper_doi 10.1021/om100699d
_journal_volume 30
_journal_year 2011
_chemical_formula_moiety 'C30 H62 F4 Ni2 P4'
_chemical_formula_sum 'C30 H62 F4 Ni2 P4'
_chemical_formula_weight 740.09
_chemical_name_systematic
;
 ?
;
_space_group_IT_number 13
_symmetry_cell_setting monoclinic
_symmetry_space_group_name_Hall '-P 2yc'
_symmetry_space_group_name_H-M 'P 1 2/c 1'
_atom_sites_solution_hydrogens geom
_atom_sites_solution_primary direct
_atom_sites_solution_secondary difmap
_audit_conform_dict_location ftp://ftp.iucr.org/pub/cif_core.dic
_audit_conform_dict_name cif_core.dic
_audit_conform_dict_version 2.3
_audit_creation_date 2010-10-05T10:57:56-00:00
_audit_creation_method 'WinGX routine CIF_UPDATE'
_cell_angle_alpha 90
_cell_angle_beta 105.036(4)
_cell_angle_gamma 90
_cell_formula_units_Z 8
_cell_length_a 19.2829(19)
_cell_length_b 9.9632(10)
_cell_length_c 41.320(4)
_cell_measurement_reflns_used 9042
_cell_measurement_temperature 173(2)
_cell_measurement_theta_max 28.11
_cell_measurement_theta_min 2.43
_cell_volume 7666.6(13)
_computing_cell_refinement 'Bruker SMART'
_computing_data_collection 'Bruker SMART'
_computing_data_reduction 'Bruker SAINT'
_computing_molecular_graphics 'Bruker SHELXTL'
_computing_publication_material 'Bruker SHELXTL'
_computing_structure_refinement 'SHELXL-97 (Sheldrick, 1997)'
_computing_structure_solution 'Bruker SHELXTL'
_diffrn_ambient_temperature 173(2)
_diffrn_measured_fraction_theta_full 0.998
_diffrn_measured_fraction_theta_max 0.998
_diffrn_measurement_device_type 'CCD area detector'
_diffrn_measurement_method 'phi and omega scans'
_diffrn_radiation_monochromator graphite
_diffrn_radiation_type MoK\a
_diffrn_radiation_wavelength 0.71073
_diffrn_reflns_av_R_equivalents 0.0436
_diffrn_reflns_av_unetI/netI 0.032
_diffrn_reflns_limit_h_max 22
_diffrn_reflns_limit_h_min -22
_diffrn_reflns_limit_k_max 11
_diffrn_reflns_limit_k_min -11
_diffrn_reflns_limit_l_max 49
_diffrn_reflns_limit_l_min -49
_diffrn_reflns_number 71177
_diffrn_reflns_theta_full 25
_diffrn_reflns_theta_max 25
_diffrn_reflns_theta_min 2.32
_exptl_absorpt_coefficient_mu 1.186
_exptl_absorpt_correction_T_max 0.717
_exptl_absorpt_correction_T_min 0.616
_exptl_absorpt_correction_type multi-scan
_exptl_absorpt_process_details 'SADABS, BRUKER 2001'
_exptl_crystal_colour yellow
_exptl_crystal_density_diffrn 1.282
_exptl_crystal_density_method 'not measured'
_exptl_crystal_description prism
_exptl_crystal_F_000 3152
_exptl_crystal_size_max 0.35
_exptl_crystal_size_mid 0.33
_exptl_crystal_size_min 0.28
_refine_diff_density_max 0.619
_refine_diff_density_min -0.351
_refine_diff_density_rms 0.058
_refine_ls_extinction_method none
_refine_ls_goodness_of_fit_ref 1.084
_refine_ls_hydrogen_treatment constr
_refine_ls_matrix_type full
_refine_ls_number_parameters 769
_refine_ls_number_reflns 13452
_refine_ls_number_restraints 0
_refine_ls_restrained_S_all 1.084
_refine_ls_R_factor_all 0.0474
_refine_ls_R_factor_gt 0.0386
_refine_ls_shift/su_max 0.031
_refine_ls_shift/su_mean 0.002
_refine_ls_structure_factor_coef Fsqd
_refine_ls_weighting_details 'calc w=1/[\s^2^(Fo^2^)+(0.0312P)^2^+7.7263P] where P=(Fo^2^+2Fc^2^)/3'
_refine_ls_weighting_scheme calc
_refine_ls_wR_factor_gt 0.0841
_refine_ls_wR_factor_ref 0.0881
_reflns_number_gt 11576
_reflns_number_total 13452
_reflns_threshold_expression >2sigma(I)
_cod_data_source_file om100699d_si_002.cif
_cod_data_source_block platon
_cod_depositor_comments
;
The following automatic conversions were performed:

'_symmetry_cell_setting' value 'Monoclinic' changed to 'monoclinic'
according to /home/saulius/struct/CIF-dictionaries/cif_core.dic
dictionary named 'cif_core.dic' version 2.4.1 from 2010-06-29.

Automatic conversion script
Id: cif_fix_values 1715 2011-07-08 13:25:40Z adriana 
;
_cod_original_sg_symbol_H-M P2/c
_cod_database_code 4063634

loop_
_symmetry_equiv_pos_as_xyz
'x, y, z'
'-x, y, -z+1/2'
'-x, -y, -z'
'x, -y, z-1/2'

loop_
_atom_site_label
_atom_site_type_symbol
_atom_site_fract_x
_atom_site_fract_y
_atom_site_fract_z
_atom_site_U_iso_or_equiv
_atom_site_adp_type
_atom_site_occupancy
_atom_site_symmetry_multiplicity
_atom_site_calc_flag
_atom_site_refinement_flags
_atom_site_disorder_assembly
_atom_site_disorder_group
Ni1 Ni 0.203378(18) 0.16488(4) 0.182942(8) 0.02849(9) Uani 1 1 d . . .
Ni2 Ni 0.213299(19) 0.33828(4) 0.076578(8) 0.03099(9) Uani 1 1 d . . .
P1 P 0.14971(4) 0.00437(8) 0.20295(2) 0.03501(18) Uani 1 1 d . . .
P2 P 0.30131(4) 0.23651(8) 0.217889(17) 0.02982(16) Uani 1 1 d . . .
P3 P 0.15268(4) 0.52300(8) 0.072146(18) 0.03284(17) Uani 1 1 d . . .
P4 P 0.22388(4) 0.27322(8) 0.027938(18) 0.03537(18) Uani 1 1 d . . .
F1 F 0.10788(13) -0.0204(2) 0.10929(5) 0.0564(7) Uani 0.845(4) 1 d P A 2
F2 F 0.07127(10) 0.2195(2) 0.13271(5) 0.0431(6) Uani 0.845(4) 1 d P A 2
F3 F 0.16815(9) 0.41610(16) 0.15384(4) 0.0386(4) Uani 1 1 d . . .
F4 F 0.30372(9) 0.38910(18) 0.14033(4) 0.0428(4) Uani 1 1 d . . .
F12 F 0.2066(7) -0.0155(13) 0.0832(3) 0.057(4) Uiso 0.155(4) 1 d P A 2
F22 F 0.3180(7) 0.1551(12) 0.1096(3) 0.051(4) Uiso 0.155(4) 1 d P A 2
C1 C 0.15468(18) 0.0837(3) 0.11548(7) 0.0430(8) Uani 1 1 d . B 1
H1 H 0.1204 0.0136 0.1093 0.052 Uiso 0.155(4) 1 calc PR A 1
C2 C 0.14236(15) 0.1861(3) 0.13833(7) 0.0349(7) Uani 1 1 d . B 1
H2 H 0.0913 0.2114 0.1364 0.042 Uiso 0.155(4) 1 calc PR A 1
C3 C 0.19422(15) 0.2918(3) 0.14602(7) 0.0316(6) Uani 1 1 d . B 1
C4 C 0.24469(15) 0.3072(3) 0.12531(7) 0.0335(6) Uani 1 1 d . B 1
C5 C 0.26003(17) 0.1954(3) 0.10703(7) 0.0380(7) Uani 1 1 d . B 1
H5 H 0.3116 0.1758 0.1084 0.046 Uiso 0.845(4) 1 calc PR A 1
C6 C 0.21102(19) 0.0826(3) 0.10272(8) 0.0456(8) Uani 1 1 d . B 1
H6 H 0.2195 0.0063 0.0905 0.055 Uiso 0.845(4) 1 calc PR A 1
C7 C 0.05170(17) 0.0204(4) 0.19174(9) 0.0552(9) Uani 1 1 d . . .
H7A H 0.0334 0.0236 0.167 0.066 Uiso 1 1 calc R B .
H7B H 0.0306 -0.0592 0.1999 0.066 Uiso 1 1 calc R . .
C8 C 0.0285(2) 0.1468(4) 0.20685(11) 0.0759(13) Uani 1 1 d . B .
H8A H 0.044 0.1412 0.2314 0.114 Uiso 1 1 calc R . .
H8B H -0.0239 0.155 0.1996 0.114 Uiso 1 1 calc R . .
H8C H 0.0505 0.2255 0.1993 0.114 Uiso 1 1 calc R . .
C9 C 0.15854(19) -0.1635(3) 0.18503(9) 0.0528(9) Uani 1 1 d . . .
H9A H 0.1378 -0.2316 0.1972 0.063 Uiso 1 1 calc R B .
H9B H 0.1304 -0.1648 0.1613 0.063 Uiso 1 1 calc R . .
C10 C 0.2340(2) -0.2007(4) 0.18683(10) 0.0636(10) Uani 1 1 d . B .
H10A H 0.2531 -0.1402 0.1725 0.095 Uiso 1 1 calc R . .
H10B H 0.2357 -0.2933 0.1791 0.095 Uiso 1 1 calc R . .
H10C H 0.263 -0.193 0.21 0.095 Uiso 1 1 calc R . .
C11 C 0.1710(2) -0.0250(4) 0.24796(8) 0.0570(10) Uani 1 1 d . . .
H11A H 0.2215 -0.0553 0.2552 0.068 Uiso 1 1 calc R B .
H11B H 0.1684 0.0625 0.2589 0.068 Uiso 1 1 calc R . .
C12 C 0.1254(2) -0.1253(5) 0.26170(11) 0.0850(15) Uani 1 1 d . B .
H12A H 0.0763 -0.0911 0.2577 0.127 Uiso 1 1 calc R . .
H12B H 0.1462 -0.1371 0.2858 0.127 Uiso 1 1 calc R . .
H12C H 0.1248 -0.2118 0.2503 0.127 Uiso 1 1 calc R . .
C13 C 0.30383(16) 0.4192(3) 0.22291(7) 0.0368(7) Uani 1 1 d . . .
H13A H 0.351 0.4456 0.2377 0.044 Uiso 1 1 calc R B .
H13B H 0.2991 0.4617 0.2008 0.044 Uiso 1 1 calc R . .
C14 C 0.24449(18) 0.4715(3) 0.23771(8) 0.0494(8) Uani 1 1 d . B .
H14A H 0.1977 0.4442 0.2234 0.074 Uiso 1 1 calc R . .
H14B H 0.2469 0.5697 0.239 0.074 Uiso 1 1 calc R . .
H14C H 0.2507 0.4343 0.2602 0.074 Uiso 1 1 calc R . .
C15 C 0.38400(16) 0.2047(3) 0.20492(8) 0.0411(7) Uani 1 1 d . . .
H15A H 0.38 0.2479 0.1829 0.049 Uiso 1 1 calc R B .
H15B H 0.4249 0.2464 0.2214 0.049 Uiso 1 1 calc R . .
C16 C 0.3993(2) 0.0564(4) 0.20215(12) 0.0692(12) Uani 1 1 d . B .
H16A H 0.4049 0.0134 0.224 0.104 Uiso 1 1 calc R . .
H16B H 0.4436 0.0455 0.195 0.104 Uiso 1 1 calc R . .
H16C H 0.3593 0.0146 0.1857 0.104 Uiso 1 1 calc R . .
C17 C 0.32499(17) 0.1767(3) 0.26151(7) 0.0421(7) Uani 1 1 d . . .
H17A H 0.2846 0.1985 0.2713 0.051 Uiso 1 1 calc R B .
H17B H 0.3289 0.0777 0.2611 0.051 Uiso 1 1 calc R . .
C18 C 0.39346(19) 0.2308(4) 0.28499(8) 0.0578(10) Uani 1 1 d . B .
H18A H 0.4351 0.199 0.2777 0.087 Uiso 1 1 calc R . .
H18B H 0.397 0.1992 0.3078 0.087 Uiso 1 1 calc R . .
H18C H 0.3924 0.3292 0.2846 0.087 Uiso 1 1 calc R . .
C19 C 0.13021(18) 0.6131(3) 0.03161(8) 0.0434(8) Uani 1 1 d . . .
H19A H 0.1758 0.6399 0.0266 0.052 Uiso 1 1 calc R B .
H19B H 0.1061 0.5489 0.014 0.052 Uiso 1 1 calc R . .
C20 C 0.0831(2) 0.7372(4) 0.02847(10) 0.0640(11) Uani 1 1 d . B .
H20A H 0.0367 0.7126 0.0323 0.096 Uiso 1 1 calc R . .
H20B H 0.0756 0.7752 0.0059 0.096 Uiso 1 1 calc R . .
H20C H 0.1067 0.8039 0.0452 0.096 Uiso 1 1 calc R . .
C21 C 0.06430(16) 0.5050(3) 0.08054(8) 0.0454(8) Uani 1 1 d . . .
H21A H 0.0707 0.4718 0.1037 0.054 Uiso 1 1 calc R B .
H21B H 0.0411 0.5943 0.0789 0.054 Uiso 1 1 calc R . .
C22 C 0.0154(2) 0.4094(5) 0.05637(10) 0.0683(11) Uani 1 1 d . B .
H22A H 0.0113 0.4385 0.0333 0.103 Uiso 1 1 calc R . .
H22B H -0.0323 0.4094 0.0606 0.103 Uiso 1 1 calc R . .
H22C H 0.0355 0.3186 0.0596 0.103 Uiso 1 1 calc R . .
C23 C 0.19304(17) 0.6560(3) 0.10156(8) 0.0428(7) Uani 1 1 d . . .
H23A H 0.1601 0.734 0.0981 0.051 Uiso 1 1 calc R B .
H23B H 0.1989 0.6233 0.1247 0.051 Uiso 1 1 calc R . .
C24 C 0.26548(18) 0.7013(4) 0.09761(10) 0.0604(10) Uani 1 1 d . B .
H24A H 0.2982 0.6244 0.1006 0.091 Uiso 1 1 calc R . .
H24B H 0.2854 0.7699 0.1145 0.091 Uiso 1 1 calc R . .
H24C H 0.2596 0.7391 0.0752 0.091 Uiso 1 1 calc R . .
C25 C 0.2875(2) 0.1342(4) 0.02922(8) 0.0524(9) Uani 1 1 d . . .
H25A H 0.3336 0.1595 0.045 0.063 Uiso 1 1 calc R B .
H25B H 0.269 0.0549 0.0388 0.063 Uiso 1 1 calc R . .
C26 C 0.3031(3) 0.0917(4) -0.00339(9) 0.0774(13) Uani 1 1 d . B .
H26A H 0.2579 0.069 -0.0198 0.116 Uiso 1 1 calc R . .
H26B H 0.3347 0.013 0.0006 0.116 Uiso 1 1 calc R . .
H26C H 0.3266 0.1655 -0.0121 0.116 Uiso 1 1 calc R . .
C27 C 0.14238(19) 0.2166(4) -0.00290(8) 0.0504(8) Uani 1 1 d . . .
H27A H 0.1075 0.2915 -0.0078 0.06 Uiso 1 1 calc R B .
H27B H 0.1548 0.1933 -0.024 0.06 Uiso 1 1 calc R . .
C28 C 0.1070(2) 0.0958(4) 0.00877(11) 0.0730(12) Uani 1 1 d . B .
H28A H 0.1387 0.0177 0.0108 0.11 Uiso 1 1 calc R . .
H28B H 0.0613 0.0765 -0.0076 0.11 Uiso 1 1 calc R . .
H28C H 0.0981 0.1154 0.0306 0.11 Uiso 1 1 calc R . .
C29 C 0.25637(19) 0.3992(4) 0.00311(8) 0.0504(9) Uani 1 1 d . . .
H29A H 0.2634 0.3562 -0.0174 0.061 Uiso 1 1 calc R B .
H29B H 0.2195 0.4699 -0.0039 0.061 Uiso 1 1 calc R . .
C30 C 0.3259(2) 0.4630(5) 0.02207(11) 0.0850(15) Uani 1 1 d . B .
H30A H 0.3196 0.5042 0.0426 0.127 Uiso 1 1 calc R . .
H30B H 0.3399 0.532 0.0081 0.127 Uiso 1 1 calc R . .
H30C H 0.3635 0.3943 0.0278 0.127 Uiso 1 1 calc R . .
Ni3 Ni 0.586340(18) 0.72199(4) 0.121812(9) 0.03018(9) Uani 1 1 d . . .
Ni4 Ni 0.779495(18) 0.40842(4) 0.128394(9) 0.02976(9) Uani 1 1 d . . .
P5 P 0.80744(4) 0.21883(8) 0.10903(2) 0.03618(18) Uani 1 1 d . G .
P6 P 0.87260(4) 0.52487(8) 0.153963(19) 0.03219(17) Uani 1 1 d . . .
P7 P 0.53474(4) 0.64416(8) 0.158578(18) 0.03122(16) Uani 1 1 d . G .
P8 P 0.51777(4) 0.86333(8) 0.087808(19) 0.03652(18) Uani 1 1 d . G .
F5 F 0.6350(3) 0.6555(5) 0.04492(10) 0.0719(13) Uani 0.5 1 d P C 2
F6 F 0.7065(2) 0.8087(4) 0.09757(11) 0.0595(11) Uani 0.5 1 d P D 2
F7 F 0.72555(9) 0.72138(17) 0.16309(4) 0.0451(4) Uani 1 1 d . . .
F8 F 0.69320(9) 0.44892(17) 0.17131(4) 0.0412(4) Uani 1 1 d . . .
F52 F 0.6359(2) 0.4031(4) 0.05234(8) 0.0547(10) Uani 0.5 1 d P E 2
F62 F 0.63317(16) 0.3055(3) 0.11387(8) 0.0387(8) Uani 0.5 1 d P F 2
C32 C 0.66981(16) 0.7027(3) 0.10436(8) 0.0383(7) Uani 1 1 d . G 1
H32 H 0.697 0.7863 0.1022 0.046 Uiso 0.5 1 calc PR G 1
C33 C 0.68303(14) 0.6439(3) 0.13684(7) 0.0326(6) Uani 1 1 d . G .
C34 C 0.69991(14) 0.5011(3) 0.14048(7) 0.0317(6) Uani 1 1 d . G .
C35 C 0.67561(15) 0.4134(3) 0.11275(8) 0.0370(7) Uani 1 1 d . G 1
H35 H 0.6487 0.3312 0.1163 0.044 Uiso 0.5 1 calc PR G 1
C36 C 0.65394(16) 0.4780(4) 0.08019(8) 0.0452(8) Uani 1 1 d . G 1
H36 H 0.6382 0.4235 0.0608 0.054 Uiso 0.5 1 calc PR G 1
C31 C 0.65521(17) 0.6106(4) 0.07644(8) 0.0466(8) Uani 1 1 d . G 1
H31 H 0.6461 0.6462 0.0544 0.056 Uiso 0.5 1 calc PR G 1
C37A C 0.9021(3) 0.1731(7) 0.11192(18) 0.0347(15) Uiso 0.5 1 d P G 1
H37A H 0.9223 0.2428 0.0999 0.042 Uiso 0.5 1 calc PR G 1
H37B H 0.9289 0.1778 0.1358 0.042 Uiso 0.5 1 calc PR G 1
C38A C 0.9174(4) 0.0363(8) 0.0985(2) 0.0471(18) Uiso 0.5 1 d P G 1
H38A H 0.9093 -0.0345 0.1135 0.071 Uiso 0.5 1 calc PR G 1
H38B H 0.9674 0.0333 0.0972 0.071 Uiso 0.5 1 calc PR G 1
H38C H 0.8854 0.0225 0.0761 0.071 Uiso 0.5 1 calc PR G 1
C39A C 0.7614(5) 0.1765(9) 0.0649(2) 0.049(2) Uiso 0.5 1 d P G 1
H39A H 0.7718 0.082 0.0604 0.059 Uiso 0.5 1 calc PR G 1
H39B H 0.7088 0.1852 0.0615 0.059 Uiso 0.5 1 calc PR G 1
C40A C 0.7848(5) 0.2659(9) 0.0405(2) 0.068(2) Uiso 0.5 1 d P G 1
H40A H 0.7778 0.36 0.0458 0.102 Uiso 0.5 1 calc PR G 1
H40B H 0.7561 0.2462 0.0177 0.102 Uiso 0.5 1 calc PR G 1
H40C H 0.8356 0.2501 0.0419 0.102 Uiso 0.5 1 calc PR G 1
C41A C 0.7743(5) 0.0768(8) 0.12931(19) 0.0522(18) Uiso 0.5 1 d P G 1
H41A H 0.7215 0.0711 0.1203 0.063 Uiso 0.5 1 calc PR G 1
H41B H 0.7951 -0.0071 0.1231 0.063 Uiso 0.5 1 calc PR G 1
C42A C 0.7905(6) 0.0843(11) 0.1650(3) 0.099(3) Uiso 0.5 1 d P G 1
H42A H 0.8426 0.079 0.1744 0.148 Uiso 0.5 1 calc PR G 1
H42B H 0.7672 0.0096 0.1736 0.148 Uiso 0.5 1 calc PR G 1
H42C H 0.7727 0.1695 0.1716 0.148 Uiso 0.5 1 calc PR G 1
C37B C 0.8950(4) 0.1984(8) 0.0995(2) 0.0467(19) Uiso 0.5 1 d P G 2
H37C H 0.8994 0.2704 0.0836 0.056 Uiso 0.5 1 calc PR G 2
H37D H 0.9328 0.2145 0.1205 0.056 Uiso 0.5 1 calc PR G 2
C38B C 0.9122(4) 0.0663(8) 0.0849(2) 0.052(2) Uiso 0.5 1 d P G 2
H38D H 0.8965 -0.0084 0.0968 0.079 Uiso 0.5 1 calc PR G 2
H38E H 0.964 0.06 0.0876 0.079 Uiso 0.5 1 calc PR G 2
H38F H 0.887 0.0621 0.0611 0.079 Uiso 0.5 1 calc PR G 2
C39B C 0.7458(4) 0.1600(8) 0.07127(19) 0.0418(19) Uiso 0.5 1 d P G 2
H39C H 0.7559 0.0643 0.0678 0.05 Uiso 0.5 1 calc PR G 2
H39D H 0.6962 0.1663 0.0737 0.05 Uiso 0.5 1 calc PR G 2
C40B C 0.7515(5) 0.2422(8) 0.0400(2) 0.058(2) Uiso 0.5 1 d P G 2
H40D H 0.7507 0.3383 0.045 0.087 Uiso 0.5 1 calc PR G 2
H40E H 0.7107 0.2203 0.021 0.087 Uiso 0.5 1 calc PR G 2
H40F H 0.7964 0.2198 0.0344 0.087 Uiso 0.5 1 calc PR G 2
C41B C 0.8083(4) 0.0820(6) 0.13973(17) 0.0373(14) Uiso 0.5 1 d P G 2
H41C H 0.8117 -0.0055 0.1289 0.045 Uiso 0.5 1 calc PR G 2
H41D H 0.8514 0.0919 0.1588 0.045 Uiso 0.5 1 calc PR G 2
C42B C 0.7394(3) 0.0829(7) 0.15330(16) 0.0422(15) Uiso 0.5 1 d P G 2
H42D H 0.7407 0.161 0.1679 0.063 Uiso 0.5 1 calc PR G 2
H42E H 0.7379 0.0006 0.1661 0.063 Uiso 0.5 1 calc PR G 2
H42F H 0.6965 0.0876 0.1344 0.063 Uiso 0.5 1 calc PR G 2
C43 C 0.96407(15) 0.4706(3) 0.15439(8) 0.0407(7) Uani 1 1 d . . .
H43A H 0.9719 0.3804 0.1648 0.049 Uiso 1 1 calc R G .
H43B H 0.9665 0.4609 0.1309 0.049 Uiso 1 1 calc R . .
C44 C 1.02572(17) 0.5603(4) 0.17245(11) 0.0667(12) Uani 1 1 d . G .
H44A H 1.0209 0.6485 0.1616 0.1 Uiso 1 1 calc R . .
H44B H 1.0714 0.5194 0.1715 0.1 Uiso 1 1 calc R . .
H44C H 1.0246 0.5709 0.1959 0.1 Uiso 1 1 calc R . .
C45 C 0.86892(18) 0.6921(3) 0.13504(9) 0.0471(8) Uani 1 1 d . . .
H45A H 0.8274 0.742 0.1389 0.057 Uiso 1 1 calc R G .
H45B H 0.9131 0.7423 0.146 0.057 Uiso 1 1 calc R . .
C46B C 0.8619(2) 0.6839(4) 0.09750(10) 0.0673(11) Uani 1 1 d . G .
H46A H 0.9061 0.6464 0.0937 0.101 Uiso 1 1 calc R . .
H46B H 0.8539 0.774 0.0877 0.101 Uiso 1 1 calc R . .
H46C H 0.8212 0.626 0.087 0.101 Uiso 1 1 calc R . .
C47 C 0.88046(17) 0.5587(3) 0.19815(8) 0.0459(8) Uani 1 1 d . . .
H47A H 0.9194 0.6247 0.2065 0.055 Uiso 1 1 calc R G .
H47B H 0.8351 0.5988 0.2005 0.055 Uiso 1 1 calc R . .
C48 C 0.8963(2) 0.4324(4) 0.21932(9) 0.0657(11) Uani 1 1 d . G .
H48A H 0.8587 0.3658 0.2107 0.099 Uiso 1 1 calc R . .
H48B H 0.8977 0.4541 0.2426 0.099 Uiso 1 1 calc R . .
H48C H 0.9429 0.3958 0.2183 0.099 Uiso 1 1 calc R . .
C49 C 0.45035(16) 0.7183(3) 0.16299(8) 0.0414(7) Uani 1 1 d . . .
H49A H 0.4591 0.8147 0.1683 0.05 Uiso 1 1 calc R G .
H49B H 0.4147 0.7128 0.1409 0.05 Uiso 1 1 calc R . .
C50 C 0.4166(2) 0.6575(4) 0.18910(11) 0.0684(12) Uani 1 1 d . G .
H50A H 0.4075 0.5618 0.1844 0.103 Uiso 1 1 calc R . .
H50B H 0.3712 0.7032 0.1883 0.103 Uiso 1 1 calc R . .
H50C H 0.4494 0.6683 0.2114 0.103 Uiso 1 1 calc R . .
C51 C 0.58935(17) 0.6425(3) 0.20212(7) 0.0417(7) Uani 1 1 d . . .
H51A H 0.562 0.5983 0.2164 0.05 Uiso 1 1 calc R G .
H51B H 0.6334 0.5893 0.2036 0.05 Uiso 1 1 calc R . .
C52 C 0.6103(2) 0.7836(4) 0.21533(9) 0.0635(10) Uani 1 1 d . G .
H52A H 0.6351 0.8293 0.2006 0.095 Uiso 1 1 calc R . .
H52B H 0.6421 0.7781 0.238 0.095 Uiso 1 1 calc R . .
H52C H 0.5669 0.834 0.2159 0.095 Uiso 1 1 calc R . .
C53 C 0.51061(16) 0.4669(3) 0.14998(7) 0.0372(7) Uani 1 1 d . . .
H53A H 0.555 0.4132 0.153 0.045 Uiso 1 1 calc R G .
H53B H 0.4849 0.4345 0.1663 0.045 Uiso 1 1 calc R . .
C54 C 0.46331(18) 0.4455(3) 0.11458(8) 0.0506(8) Uani 1 1 d . G .
H54A H 0.4185 0.4958 0.1117 0.076 Uiso 1 1 calc R . .
H54B H 0.4525 0.3497 0.111 0.076 Uiso 1 1 calc R . .
H54C H 0.4886 0.4771 0.0983 0.076 Uiso 1 1 calc R . .
C55 C 0.46505(18) 0.9833(3) 0.10533(9) 0.0512(9) Uani 1 1 d . . .
H55A H 0.4393 1.0446 0.0874 0.061 Uiso 1 1 calc R G .
H55B H 0.4287 0.9337 0.1137 0.061 Uiso 1 1 calc R . .
C56 C 0.5115(2) 1.0657(4) 0.13390(10) 0.0622(10) Uani 1 1 d . G .
H56A H 0.5381 1.0054 0.1515 0.093 Uiso 1 1 calc R . .
H56B H 0.4809 1.125 0.1431 0.093 Uiso 1 1 calc R . .
H56C H 0.5455 1.1198 0.1254 0.093 Uiso 1 1 calc R . .
C57 C 0.56760(17) 0.9751(3) 0.06631(8) 0.0455(8) Uani 1 1 d . . .
H57A H 0.6078 1.0147 0.0836 0.055 Uiso 1 1 calc R G .
H57B H 0.5891 0.9186 0.0517 0.055 Uiso 1 1 calc R . .
C58 C 0.5279(2) 1.0895(4) 0.04504(10) 0.0641(11) Uani 1 1 d . G .
H58A H 0.4871 1.0534 0.0279 0.096 Uiso 1 1 calc R . .
H58B H 0.5605 1.1363 0.0342 0.096 Uiso 1 1 calc R . .
H58C H 0.5103 1.1525 0.0593 0.096 Uiso 1 1 calc R . .
C59 C 0.44728(18) 0.7930(4) 0.05313(9) 0.0564(10) Uani 1 1 d . . .
H59A H 0.4119 0.7451 0.0625 0.068 Uiso 1 1 calc R G .
H59B H 0.4219 0.8676 0.0391 0.068 Uiso 1 1 calc R . .
C60 C 0.4760(2) 0.6963(4) 0.03097(9) 0.0707(12) Uani 1 1 d . G .
H60A H 0.5127 0.7417 0.0224 0.106 Uiso 1 1 calc R . .
H60B H 0.4366 0.6673 0.0122 0.106 Uiso 1 1 calc R . .
H60C H 0.4973 0.6179 0.0442 0.106 Uiso 1 1 calc R . .

loop_
_atom_site_aniso_label
_atom_site_aniso_U_11
_atom_site_aniso_U_22
_atom_site_aniso_U_33
_atom_site_aniso_U_23
_atom_site_aniso_U_13
_atom_site_aniso_U_12
Ni1 0.02829(18) 0.0313(2) 0.02571(18) 0.00198(15) 0.00663(14) -0.00328(15)
Ni2 0.0373(2) 0.0313(2) 0.02507(18) 0.00302(15) 0.00923(15) 0.00265(16)
P1 0.0314(4) 0.0318(4) 0.0429(4) 0.0056(3) 0.0115(3) -0.0023(3)
P2 0.0283(4) 0.0343(4) 0.0270(4) -0.0002(3) 0.0072(3) -0.0027(3)
P3 0.0337(4) 0.0327(4) 0.0301(4) 0.0013(3) 0.0047(3) 0.0011(3)
P4 0.0439(4) 0.0365(4) 0.0266(4) 0.0006(3) 0.0106(3) -0.0011(3)
F1 0.0712(16) 0.0492(14) 0.0460(13) -0.0088(11) 0.0101(11) -0.0225(12)
F2 0.0290(11) 0.0535(13) 0.0450(12) 0.0068(10) 0.0064(9) -0.0007(9)
F3 0.0470(10) 0.0361(9) 0.0351(9) 0.0009(7) 0.0150(8) 0.0055(8)
F4 0.0395(10) 0.0547(11) 0.0338(9) 0.0047(8) 0.0089(7) -0.0107(8)
C1 0.060(2) 0.0338(17) 0.0300(16) 0.0020(13) 0.0027(15) -0.0084(15)
C2 0.0310(15) 0.0425(18) 0.0290(15) 0.0037(13) 0.0040(12) -0.0026(13)
C3 0.0380(16) 0.0293(15) 0.0268(14) 0.0012(12) 0.0069(12) 0.0022(12)
C4 0.0357(16) 0.0353(16) 0.0278(14) 0.0053(12) 0.0053(12) -0.0003(13)
C5 0.0473(18) 0.0391(18) 0.0292(15) 0.0079(13) 0.0127(13) 0.0128(14)
C6 0.075(2) 0.0302(17) 0.0320(16) 0.0008(13) 0.0149(16) 0.0048(16)
C7 0.0381(18) 0.071(3) 0.059(2) 0.0181(19) 0.0175(16) -0.0057(17)
C8 0.064(3) 0.085(3) 0.092(3) 0.024(3) 0.044(2) 0.028(2)
C9 0.052(2) 0.044(2) 0.059(2) 0.0016(17) 0.0083(17) -0.0063(16)
C10 0.068(3) 0.051(2) 0.072(3) -0.009(2) 0.019(2) 0.0084(19)
C11 0.062(2) 0.063(2) 0.045(2) 0.0182(18) 0.0120(17) -0.0158(19)
C12 0.089(3) 0.097(4) 0.069(3) 0.040(3) 0.020(2) -0.029(3)
C13 0.0410(17) 0.0361(17) 0.0326(15) -0.0011(13) 0.0084(13) -0.0055(13)
C14 0.057(2) 0.047(2) 0.0440(19) -0.0070(16) 0.0138(16) 0.0070(17)
C15 0.0312(16) 0.0487(19) 0.0446(18) -0.0008(15) 0.0122(14) -0.0013(14)
C16 0.062(2) 0.057(2) 0.102(3) -0.004(2) 0.045(2) 0.011(2)
C17 0.0450(18) 0.0487(19) 0.0304(16) 0.0059(14) 0.0057(14) -0.0031(15)
C18 0.059(2) 0.065(2) 0.0375(18) 0.0033(17) -0.0083(16) -0.0064(19)
C19 0.0482(19) 0.0394(18) 0.0380(17) 0.0083(14) 0.0032(14) -0.0016(15)
C20 0.078(3) 0.045(2) 0.058(2) 0.0144(18) -0.001(2) 0.0134(19)
C21 0.0373(17) 0.052(2) 0.0469(19) 0.0062(16) 0.0109(15) 0.0054(15)
C22 0.045(2) 0.093(3) 0.064(2) 0.004(2) 0.0085(18) -0.024(2)
C23 0.0483(19) 0.0323(17) 0.0413(17) -0.0047(14) -0.0002(14) 0.0034(14)
C24 0.044(2) 0.047(2) 0.081(3) -0.0117(19) -0.0002(19) -0.0050(16)
C25 0.066(2) 0.054(2) 0.0402(18) 0.0002(16) 0.0178(17) 0.0163(18)
C26 0.117(4) 0.073(3) 0.047(2) -0.004(2) 0.030(2) 0.034(3)
C27 0.056(2) 0.051(2) 0.0386(18) -0.0043(16) 0.0019(15) -0.0051(17)
C28 0.076(3) 0.062(3) 0.077(3) -0.006(2) 0.013(2) -0.025(2)
C29 0.068(2) 0.051(2) 0.0392(18) 0.0019(15) 0.0264(17) -0.0113(18)
C30 0.092(3) 0.102(4) 0.067(3) -0.010(3) 0.031(2) -0.051(3)
Ni3 0.02539(18) 0.0342(2) 0.03075(19) 0.00636(15) 0.00691(15) 0.00178(15)
Ni4 0.02621(18) 0.02868(19) 0.0347(2) -0.00172(15) 0.00853(15) -0.00193(15)
P5 0.0366(4) 0.0294(4) 0.0433(4) -0.0051(3) 0.0118(3) -0.0044(3)
P6 0.0268(4) 0.0311(4) 0.0384(4) -0.0051(3) 0.0079(3) -0.0006(3)
P7 0.0271(4) 0.0364(4) 0.0301(4) 0.0059(3) 0.0073(3) 0.0036(3)
P8 0.0303(4) 0.0402(4) 0.0359(4) 0.0115(3) 0.0029(3) -0.0004(3)
F5 0.091(3) 0.091(3) 0.039(2) 0.020(2) 0.027(2) 0.021(3)
F6 0.046(2) 0.051(2) 0.085(3) 0.018(2) 0.023(2) -0.0033(18)
F7 0.0325(9) 0.0418(10) 0.0561(11) -0.0116(9) 0.0027(8) 0.0040(8)
F8 0.0390(9) 0.0489(11) 0.0385(9) 0.0122(8) 0.0151(8) 0.0105(8)
F52 0.060(2) 0.065(3) 0.0300(19) -0.0137(18) -0.0037(17) 0.004(2)
F62 0.0277(17) 0.0379(19) 0.050(2) -0.0023(16) 0.0101(15) -0.0112(14)
C32 0.0344(16) 0.0358(17) 0.0478(18) 0.0111(14) 0.0161(14) 0.0026(13)
C33 0.0232(14) 0.0353(16) 0.0391(16) -0.0003(13) 0.0077(12) 0.0006(12)
C34 0.0262(14) 0.0379(16) 0.0323(15) 0.0053(12) 0.0099(12) 0.0024(12)
C35 0.0282(15) 0.0367(17) 0.0449(17) -0.0028(14) 0.0076(13) -0.0019(13)
C36 0.0361(17) 0.061(2) 0.0361(17) -0.0037(16) 0.0057(14) 0.0065(16)
C31 0.0406(18) 0.068(2) 0.0344(17) 0.0111(16) 0.0148(14) 0.0135(16)
C43 0.0289(15) 0.0430(18) 0.0514(19) -0.0122(15) 0.0125(14) 0.0001(13)
C44 0.0303(18) 0.077(3) 0.091(3) -0.035(2) 0.0124(18) -0.0039(18)
C45 0.0386(18) 0.0352(18) 0.066(2) 0.0022(16) 0.0100(16) -0.0055(14)
C46B 0.080(3) 0.056(2) 0.070(3) 0.016(2) 0.026(2) -0.006(2)
C47 0.0333(17) 0.058(2) 0.0447(18) -0.0178(16) 0.0064(14) 0.0069(15)
C48 0.060(2) 0.099(3) 0.0388(19) 0.002(2) 0.0135(17) 0.021(2)
C49 0.0322(16) 0.0458(19) 0.0474(18) 0.0053(15) 0.0127(14) 0.0076(14)
C50 0.057(2) 0.072(3) 0.093(3) 0.017(2) 0.050(2) 0.016(2)
C51 0.0384(17) 0.055(2) 0.0305(16) 0.0063(14) 0.0075(13) 0.0096(15)
C52 0.062(2) 0.075(3) 0.044(2) -0.0170(19) -0.0025(18) 0.005(2)
C53 0.0381(16) 0.0359(17) 0.0391(16) 0.0095(13) 0.0129(13) 0.0043(13)
C54 0.051(2) 0.044(2) 0.053(2) -0.0016(16) 0.0063(16) -0.0055(16)
C55 0.047(2) 0.049(2) 0.058(2) 0.0230(17) 0.0150(17) 0.0162(16)
C56 0.081(3) 0.046(2) 0.063(2) 0.0069(18) 0.025(2) 0.014(2)
C57 0.0440(18) 0.0471(19) 0.0439(18) 0.0115(15) 0.0090(15) -0.0090(15)
C58 0.071(3) 0.058(2) 0.060(2) 0.0286(19) 0.010(2) -0.005(2)
C59 0.044(2) 0.060(2) 0.052(2) 0.0166(18) -0.0104(16) -0.0132(17)
C60 0.085(3) 0.072(3) 0.042(2) 0.0045(19) -0.007(2) -0.030(2)

loop_
_atom_type_symbol
_atom_type_description
_atom_type_scat_dispersion_real
_atom_type_scat_dispersion_imag
_atom_type_scat_source
C C 0.0033 0.0016 'International Tables Vol C Tables 4.2.6.8 and 6.1.1.4'
H H 0 0 'International Tables Vol C Tables 4.2.6.8 and 6.1.1.4'
F F 0.0171 0.0103 'International Tables Vol C Tables 4.2.6.8 and 6.1.1.4'
Ni Ni 0.3393 1.1124 'International Tables Vol C Tables 4.2.6.8 and 6.1.1.4'
P P 0.1023 0.0942 'International Tables Vol C Tables 4.2.6.8 and 6.1.1.4'

loop_
_geom_angle_atom_site_label_1
_geom_angle_atom_site_label_2
_geom_angle_atom_site_label_3
_geom_angle
C2 Ni1 C3 43.28(12)
C2 Ni1 P2 143.97(9)
C3 Ni1 P2 101.12(9)
C2 Ni1 P1 102.19(9)
C3 Ni1 P1 144.57(9)
P2 Ni1 P1 113.83(3)
C5 Ni2 C4 42.37(12)
C5 Ni2 P3 145.27(9)
C4 Ni2 P3 103.65(9)
C5 Ni2 P4 103.87(9)
C4 Ni2 P4 145.21(9)
P3 Ni2 P4 110.75(3)
C11 P1 C7 102.49(17)
C11 P1 C9 104.09(18)
C7 P1 C9 99.99(17)
C11 P1 Ni1 120.10(12)
C7 P1 Ni1 113.57(12)
C9 P1 Ni1 114.09(12)
C13 P2 C15 101.84(14)
C13 P2 C17 102.61(14)
C15 P2 C17 102.49(15)
C13 P2 Ni1 113.18(10)
C15 P2 Ni1 114.76(11)
C17 P2 Ni1 119.70(10)
C23 P3 C21 101.59(15)
C23 P3 C19 102.07(15)
C21 P3 C19 101.99(15)
C23 P3 Ni2 115.64(10)
C21 P3 Ni2 114.16(11)
C19 P3 Ni2 118.97(11)
C29 P4 C27 100.21(16)
C29 P4 C25 102.09(17)
C27 P4 C25 103.46(17)
C29 P4 Ni2 116.23(11)
C27 P4 Ni2 117.70(12)
C25 P4 Ni2 114.81(11)
C6 C1 C2 123.7(3)
C6 C1 H1 118.2
C2 C1 H1 118.2
C3 C2 C1 116.1(3)
C3 C2 Ni1 69.47(16)
C1 C2 Ni1 112.6(2)
C3 C2 H2 116.7
C1 C2 H2 116.7
Ni1 C2 H2 116.7
F3 C3 C2 115.4(2)
F3 C3 C4 112.0(2)
C2 C3 C4 118.8(2)
F3 C3 Ni1 110.85(17)
C2 C3 Ni1 67.25(16)
C4 C3 Ni1 125.9(2)
F4 C4 C5 115.7(3)
F4 C4 C3 112.9(2)
C5 C4 C3 119.4(3)
F4 C4 Ni2 111.02(17)
C5 C4 Ni2 68.34(16)
C3 C4 Ni2 122.7(2)
C4 C5 C6 117.1(3)
C4 C5 Ni2 69.29(16)
C6 C5 Ni2 107.9(2)
C4 C5 H5 117.6
C6 C5 H5 117.6
Ni2 C5 H5 117.6
C1 C6 C5 121.3(3)
C1 C6 H6 119.3
C5 C6 H6 119.3
C8 C7 P1 111.2(3)
C8 C7 H7A 109.4
P1 C7 H7A 109.4
C8 C7 H7B 109.4
P1 C7 H7B 109.4
H7A C7 H7B 108
C7 C8 H8A 109.5
C7 C8 H8B 109.5
H8A C8 H8B 109.5
C7 C8 H8C 109.5
H8A C8 H8C 109.5
H8B C8 H8C 109.5
C10 C9 P1 113.3(3)
C10 C9 H9A 108.9
P1 C9 H9A 108.9
C10 C9 H9B 108.9
P1 C9 H9B 108.9
H9A C9 H9B 107.7
C9 C10 H10A 109.5
C9 C10 H10B 109.5
H10A C10 H10B 109.5
C9 C10 H10C 109.5
H10A C10 H10C 109.5
H10B C10 H10C 109.5
C12 C11 P1 118.9(3)
C12 C11 H11A 107.6
P1 C11 H11A 107.6
C12 C11 H11B 107.6
P1 C11 H11B 107.6
H11A C11 H11B 107
C11 C12 H12A 109.5
C11 C12 H12B 109.5
H12A C12 H12B 109.5
C11 C12 H12C 109.5
H12A C12 H12C 109.5
H12B C12 H12C 109.5
C14 C13 P2 112.6(2)
C14 C13 H13A 109.1
P2 C13 H13A 109.1
C14 C13 H13B 109.1
P2 C13 H13B 109.1
H13A C13 H13B 107.8
C13 C14 H14A 109.5
C13 C14 H14B 109.5
H14A C14 H14B 109.5
C13 C14 H14C 109.5
H14A C14 H14C 109.5
H14B C14 H14C 109.5
C16 C15 P2 113.0(2)
C16 C15 H15A 109
P2 C15 H15A 109
C16 C15 H15B 109
P2 C15 H15B 109
H15A C15 H15B 107.8
C15 C16 H16A 109.5
C15 C16 H16B 109.5
H16A C16 H16B 109.5
C15 C16 H16C 109.5
H16A C16 H16C 109.5
H16B C16 H16C 109.5
C18 C17 P2 117.7(2)
C18 C17 H17A 107.9
P2 C17 H17A 107.9
C18 C17 H17B 107.9
P2 C17 H17B 107.9
H17A C17 H17B 107.2
C17 C18 H18A 109.5
C17 C18 H18B 109.5
H18A C18 H18B 109.5
C17 C18 H18C 109.5
H18A C18 H18C 109.5
H18B C18 H18C 109.5
C20 C19 P3 117.8(2)
C20 C19 H19A 107.8
P3 C19 H19A 107.8
C20 C19 H19B 107.8
P3 C19 H19B 107.8
H19A C19 H19B 107.2
C19 C20 H20A 109.5
C19 C20 H20B 109.5
H20A C20 H20B 109.5
C19 C20 H20C 109.5
H20A C20 H20C 109.5
H20B C20 H20C 109.5
C22 C21 P3 112.7(2)
C22 C21 H21A 109.1
P3 C21 H21A 109.1
C22 C21 H21B 109.1
P3 C21 H21B 109.1
H21A C21 H21B 107.8
C21 C22 H22A 109.5
C21 C22 H22B 109.5
H22A C22 H22B 109.5
C21 C22 H22C 109.5
H22A C22 H22C 109.5
H22B C22 H22C 109.5
C24 C23 P3 112.9(2)
C24 C23 H23A 109
P3 C23 H23A 109
C24 C23 H23B 109
P3 C23 H23B 109
H23A C23 H23B 107.8
C23 C24 H24A 109.5
C23 C24 H24B 109.5
H24A C24 H24B 109.5
C23 C24 H24C 109.5
H24A C24 H24C 109.5
H24B C24 H24C 109.5
C26 C25 P4 118.0(3)
C26 C25 H25A 107.8
P4 C25 H25A 107.8
C26 C25 H25B 107.8
P4 C25 H25B 107.8
H25A C25 H25B 107.2
C25 C26 H26A 109.5
C25 C26 H26B 109.5
H26A C26 H26B 109.5
C25 C26 H26C 109.5
H26A C26 H26C 109.5
H26B C26 H26C 109.5
C28 C27 P4 113.3(3)
C28 C27 H27A 108.9
P4 C27 H27A 108.9
C28 C27 H27B 108.9
P4 C27 H27B 108.9
H27A C27 H27B 107.7
C27 C28 H28A 109.5
C27 C28 H28B 109.5
H28A C28 H28B 109.5
C27 C28 H28C 109.5
H28A C28 H28C 109.5
H28B C28 H28C 109.5
C30 C29 P4 112.7(3)
C30 C29 H29A 109.1
P4 C29 H29A 109.1
C30 C29 H29B 109.1
P4 C29 H29B 109.1
H29A C29 H29B 107.8
C29 C30 H30A 109.5
C29 C30 H30B 109.5
H30A C30 H30B 109.5
C29 C30 H30C 109.5
H30A C30 H30C 109.5
H30B C30 H30C 109.5
C32 Ni3 C33 42.84(12)
C32 Ni3 P7 143.50(9)
C33 Ni3 P7 101.98(9)
C32 Ni3 P8 104.35(9)
C33 Ni3 P8 145.78(9)
P7 Ni3 P8 111.83(3)
C35 Ni4 C34 42.69(12)
C35 Ni4 P6 143.31(9)
C34 Ni4 P6 103.14(9)
C35 Ni4 P5 103.46(9)
C34 Ni4 P5 141.94(9)
P6 Ni4 P5 113.05(3)
C39B P5 C37B 102.4(4)
C41A P5 C37A 103.5(3)
C41A P5 C39A 98.0(4)
C37A P5 C39A 102.7(3)
C39B P5 C41B 103.9(3)
C37B P5 C41B 102.6(3)
C39B P5 Ni4 115.6(3)
C41A P5 Ni4 110.6(2)
C37B P5 Ni4 120.2(2)
C37A P5 Ni4 121.6(2)
C39A P5 Ni4 117.2(3)
C41B P5 Ni4 110.2(2)
C47 P6 C45 104.06(16)
C47 P6 C43 102.37(14)
C45 P6 C43 101.65(15)
C47 P6 Ni4 115.46(11)
C45 P6 Ni4 110.05(11)
C43 P6 Ni4 121.18(10)
C51 P7 C53 103.47(14)
C51 P7 C49 101.78(14)
C53 P7 C49 102.65(15)
C51 P7 Ni3 116.14(11)
C53 P7 Ni3 110.38(10)
C49 P7 Ni3 120.36(10)
C55 P8 C59 100.51(17)
C55 P8 C57 102.01(16)
C59 P8 C57 103.13(16)
C55 P8 Ni3 118.18(11)
C59 P8 Ni3 117.32(12)
C57 P8 Ni3 113.37(11)
C33 C32 C31 116.1(3)
C33 C32 Ni3 69.69(16)
C31 C32 Ni3 110.6(2)
C33 C32 H32 117.2
C31 C32 H32 117.2
Ni3 C32 H32 117.2
F7 C33 C32 115.2(2)
F7 C33 C34 112.7(2)
C32 C33 C34 118.6(3)
F7 C33 Ni3 109.94(18)
C32 C33 Ni3 67.46(16)
C34 C33 Ni3 125.9(2)
F8 C34 C35 114.4(2)
F8 C34 C33 112.5(2)
C35 C34 C33 119.9(3)
F8 C34 Ni4 108.47(17)
C35 C34 Ni4 67.75(16)
C33 C34 Ni4 126.9(2)
C34 C35 C36 115.5(3)
C34 C35 Ni4 69.56(16)
C36 C35 Ni4 110.1(2)
C34 C35 H35 117.5
C36 C35 H35 117.5
Ni4 C35 H35 117.5
C31 C36 C35 122.6(3)
C31 C36 H36 118.7
C35 C36 H36 118.7
C36 C31 C32 122.9(3)
C36 C31 H31 118.5
C32 C31 H31 118.5
C38A C37A P5 118.4(5)
C38A C37A H37A 107.7
P5 C37A H37A 107.7
C38A C37A H37B 107.7
P5 C37A H37B 107.7
H37A C37A H37B 107.1
C40A C39A P5 112.0(6)
C40A C39A H39A 109.2
P5 C39A H39A 109.2
C40A C39A H39B 109.2
P5 C39A H39B 109.2
H39A C39A H39B 107.9
C42A C41A P5 114.9(7)
C42A C41A H41A 108.5
P5 C41A H41A 108.5
C42A C41A H41B 108.5
P5 C41A H41B 108.5
H41A C41A H41B 107.5
C38B C37B P5 119.1(5)
C38B C37B H37C 107.5
P5 C37B H37C 107.5
C38B C37B H37D 107.5
P5 C37B H37D 107.5
H37C C37B H37D 107
C37B C38B H38D 109.5
C37B C38B H38E 109.5
H38D C38B H38E 109.5
C37B C38B H38F 109.5
H38D C38B H38F 109.5
H38E C38B H38F 109.5
C40B C39B P5 112.1(6)
C40B C39B H39C 109.2
P5 C39B H39C 109.2
C40B C39B H39D 109.2
P5 C39B H39D 109.2
H39C C39B H39D 107.9
C39B C40B H40D 109.5
C39B C40B H40E 109.5
H40D C40B H40E 109.5
C39B C40B H40F 109.5
H40D C40B H40F 109.5
H40E C40B H40F 109.5
C42B C41B P5 112.4(4)
C42B C41B H41C 109.1
P5 C41B H41C 109.1
C42B C41B H41D 109.1
P5 C41B H41D 109.1
H41C C41B H41D 107.9
C41B C42B H42D 109.5
C41B C42B H42E 109.5
H42D C42B H42E 109.5
C41B C42B H42F 109.5
H42D C42B H42F 109.5
H42E C42B H42F 109.5
C44 C43 P6 117.2(2)
C44 C43 H43A 108
P6 C43 H43A 108
C44 C43 H43B 108
P6 C43 H43B 108
H43A C43 H43B 107.2
C43 C44 H44A 109.5
C43 C44 H44B 109.5
H44A C44 H44B 109.5
C43 C44 H44C 109.5
H44A C44 H44C 109.5
H44B C44 H44C 109.5
C46B C45 P6 111.6(2)
C46B C45 H45A 109.3
P6 C45 H45A 109.3
C46B C45 H45B 109.3
P6 C45 H45B 109.3
H45A C45 H45B 108
C45 C46B H46A 109.5
C45 C46B H46B 109.5
H46A C46B H46B 109.5
C45 C46B H46C 109.5
H46A C46B H46C 109.5
H46B C46B H46C 109.5
C48 C47 P6 112.1(2)
C48 C47 H47A 109.2
P6 C47 H47A 109.2
C48 C47 H47B 109.2
P6 C47 H47B 109.2
H47A C47 H47B 107.9
C47 C48 H48A 109.5
C47 C48 H48B 109.5
H48A C48 H48B 109.5
C47 C48 H48C 109.5
H48A C48 H48C 109.5
H48B C48 H48C 109.5
C50 C49 P7 117.5(2)
C50 C49 H49A 107.9
P7 C49 H49A 107.9
C50 C49 H49B 107.9
P7 C49 H49B 107.9
H49A C49 H49B 107.2
C49 C50 H50A 109.5
C49 C50 H50B 109.5
H50A C50 H50B 109.5
C49 C50 H50C 109.5
H50A C50 H50C 109.5
H50B C50 H50C 109.5
C52 C51 P7 112.0(2)
C52 C51 H51A 109.2
P7 C51 H51A 109.2
C52 C51 H51B 109.2
P7 C51 H51B 109.2
H51A C51 H51B 107.9
C51 C52 H52A 109.5
C51 C52 H52B 109.5
H52A C52 H52B 109.5
C51 C52 H52C 109.5
H52A C52 H52C 109.5
H52B C52 H52C 109.5
C54 C53 P7 112.3(2)
C54 C53 H53A 109.2
P7 C53 H53A 109.2
C54 C53 H53B 109.2
P7 C53 H53B 109.2
H53A C53 H53B 107.9
C53 C54 H54A 109.5
C53 C54 H54B 109.5
H54A C54 H54B 109.5
C53 C54 H54C 109.5
H54A C54 H54C 109.5
H54B C54 H54C 109.5
C56 C55 P8 112.5(2)
C56 C55 H55A 109.1
P8 C55 H55A 109.1
C56 C55 H55B 109.1
P8 C55 H55B 109.1
H55A C55 H55B 107.8
C55 C56 H56A 109.5
C55 C56 H56B 109.5
H56A C56 H56B 109.5
C55 C56 H56C 109.5
H56A C56 H56C 109.5
H56B C56 H56C 109.5
C58 C57 P8 119.0(2)
C58 C57 H57A 107.6
P8 C57 H57A 107.6
C58 C57 H57B 107.6
P8 C57 H57B 107.6
H57A C57 H57B 107
C57 C58 H58A 109.5
C57 C58 H58B 109.5
H58A C58 H58B 109.5
C57 C58 H58C 109.5
H58A C58 H58C 109.5
H58B C58 H58C 109.5
C60 C59 P8 113.4(3)
C60 C59 H59A 108.9
P8 C59 H59A 108.9
C60 C59 H59B 108.9
P8 C59 H59B 108.9
H59A C59 H59B 107.7
C59 C60 H60A 109.5
C59 C60 H60B 109.5
H60A C60 H60B 109.5
C59 C60 H60C 109.5
H60A C60 H60C 109.5
H60B C60 H60C 109.5

loop_
_geom_bond_atom_site_label_1
_geom_bond_atom_site_label_2
_geom_bond_distance
Ni1 C2 1.924(3)
Ni1 C3 1.954(3)
Ni1 P2 2.1785(8)
Ni1 P1 2.1807(8)
Ni2 C5 1.958(3)
Ni2 C4 1.971(3)
Ni2 P3 2.1624(9)
Ni2 P4 2.1712(8)
P1 C11 1.821(3)
P1 C7 1.832(3)
P1 C9 1.855(4)
P2 C13 1.832(3)
P2 C15 1.837(3)
P2 C17 1.840(3)
P3 C23 1.830(3)
P3 C21 1.834(3)
P3 C19 1.850(3)
P4 C29 1.831(3)
P4 C27 1.836(3)
P4 C25 1.841(3)
F3 C3 1.406(3)
F4 C4 1.407(3)
C1 C6 1.325(5)
C1 C2 1.450(4)
C1 H1 0.95
C2 C3 1.430(4)
C2 H2 1
C3 C4 1.461(4)
C4 C5 1.420(4)
C5 C6 1.449(5)
C5 H5 1
C6 H6 0.95
C7 C8 1.523(6)
C7 H7A 0.99
C7 H7B 0.99
C8 H8A 0.98
C8 H8B 0.98
C8 H8C 0.98
C9 C10 1.485(5)
C9 H9A 0.99
C9 H9B 0.99
C10 H10A 0.98
C10 H10B 0.98
C10 H10C 0.98
C11 C12 1.533(5)
C11 H11A 0.99
C11 H11B 0.99
C12 H12A 0.98
C12 H12B 0.98
C12 H12C 0.98
C13 C14 1.522(4)
C13 H13A 0.99
C13 H13B 0.99
C14 H14A 0.98
C14 H14B 0.98
C14 H14C 0.98
C15 C16 1.516(5)
C15 H15A 0.99
C15 H15B 0.99
C16 H16A 0.98
C16 H16B 0.98
C16 H16C 0.98
C17 C18 1.520(4)
C17 H17A 0.99
C17 H17B 0.99
C18 H18A 0.98
C18 H18B 0.98
C18 H18C 0.98
C19 C20 1.519(5)
C19 H19A 0.99
C19 H19B 0.99
C20 H20A 0.98
C20 H20B 0.98
C20 H20C 0.98
C21 C22 1.519(5)
C21 H21A 0.99
C21 H21B 0.99
C22 H22A 0.98
C22 H22B 0.98
C22 H22C 0.98
C23 C24 1.517(5)
C23 H23A 0.99
C23 H23B 0.99
C24 H24A 0.98
C24 H24B 0.98
C24 H24C 0.98
C25 C26 1.515(5)
C25 H25A 0.99
C25 H25B 0.99
C26 H26A 0.98
C26 H26B 0.98
C26 H26C 0.98
C27 C28 1.522(5)
C27 H27A 0.99
C27 H27B 0.99
C28 H28A 0.98
C28 H28B 0.98
C28 H28C 0.98
C29 C30 1.507(5)
C29 H29A 0.99
C29 H29B 0.99
C30 H30A 0.98
C30 H30B 0.98
C30 H30C 0.98
Ni3 C32 1.937(3)
Ni3 C33 1.966(3)
Ni3 P7 2.1641(8)
Ni3 P8 2.1775(8)
Ni4 C35 1.939(3)
Ni4 C34 1.963(3)
Ni4 P6 2.1684(8)
Ni4 P5 2.1730(9)
P5 C39B 1.796(7)
P5 C41A 1.842(7)
P5 C37B 1.842(7)
P5 C37A 1.854(6)
P5 C39A 1.859(8)
P5 C41B 1.859(6)
P6 C47 1.824(3)
P6 C45 1.834(3)
P6 C43 1.840(3)
P7 C51 1.834(3)
P7 C53 1.837(3)
P7 C49 1.839(3)
P8 C55 1.835(3)
P8 C59 1.839(3)
P8 C57 1.843(3)
F7 C33 1.408(3)
F8 C34 1.412(3)
C32 C33 1.426(4)
C32 C31 1.444(5)
C32 H32 1
C33 C34 1.458(4)
C34 C35 1.421(4)
C35 C36 1.452(4)
C35 H35 1
C36 C31 1.331(5)
C36 H36 0.95
C31 H31 0.95
C37A C38A 1.529(10)
C37A H37A 0.99
C37A H37B 0.99
C38A H38A 0.98
C38A H38B 0.98
C38A H38C 0.98
C39A C40A 1.501(12)
C39A H39A 0.99
C39A H39B 0.99
C40A H40A 0.98
C40A H40B 0.98
C40A H40C 0.98
C41A C42A 1.429(12)
C41A H41A 0.99
C41A H41B 0.99
C42A H42A 0.98
C42A H42B 0.98
C42A H42C 0.98
C37B C38B 1.518(11)
C37B H37C 0.99
C37B H37D 0.99
C38B H38D 0.98
C38B H38E 0.98
C38B H38F 0.98
C39B C40B 1.557(11)
C39B H39C 0.99
C39B H39D 0.99
C40B H40D 0.98
C40B H40E 0.98
C40B H40F 0.98
C41B C42B 1.571(9)
C41B H41C 0.99
C41B H41D 0.99
C42B H42D 0.98
C42B H42E 0.98
C42B H42F 0.98
C43 C44 1.520(4)
C43 H43A 0.99
C43 H43B 0.99
C44 H44A 0.98
C44 H44B 0.98
C44 H44C 0.98
C45 C46B 1.524(5)
C45 H45A 0.99
C45 H45B 0.99
C46B H46A 0.98
C46B H46B 0.98
C46B H46C 0.98
C47 C48 1.517(5)
C47 H47A 0.99
C47 H47B 0.99
C48 H48A 0.98
C48 H48B 0.98
C48 H48C 0.98
C49 C50 1.523(4)
C49 H49A 0.99
C49 H49B 0.99
C50 H50A 0.98
C50 H50B 0.98
C50 H50C 0.98
C51 C52 1.524(5)
C51 H51A 0.99
C51 H51B 0.99
C52 H52A 0.98
C52 H52B 0.98
C52 H52C 0.98
C53 C54 1.525(4)
C53 H53A 0.99
C53 H53B 0.99
C54 H54A 0.98
C54 H54B 0.98
C54 H54C 0.98
C55 C56 1.524(5)
C55 H55A 0.99
C55 H55B 0.99
C56 H56A 0.98
C56 H56B 0.98
C56 H56C 0.98
C57 C58 1.519(5)
C57 H57A 0.99
C57 H57B 0.99
C58 H58A 0.98
C58 H58B 0.98
C58 H58C 0.98
C59 C60 1.529(6)
C59 H59A 0.99
C59 H59B 0.99
C60 H60A 0.98
C60 H60B 0.98
C60 H60C 0.98
